data_4331238
loop_
_publ_author_name
'Deepak Dange'
'Jiaye Li'
'Christian Schenk'
'Hansgeorg Schn\"ockel'
'Cameron Jones'

_publ_section_title
;
 Monomeric Group 13 Metal(I) Amides: Enforcing One-Coordination Through
 Extreme Ligand Steric Bulk
;
_journal_name_full 'Inorganic Chemistry'
_journal_page_first 13050
_journal_page_last 13059
_journal_paper_doi 10.1021/ic3022613
_journal_volume 51
_journal_year 2012
_chemical_formula_sum 'C72 H76 Al2 N2 Si2'
_chemical_formula_weight 1079.49
_chemical_name_systematic
; 
 ? 
;
_space_group_IT_number 15
_symmetry_cell_setting monoclinic
_symmetry_space_group_name_Hall '-C 2yc'
_symmetry_space_group_name_H-M 'C 1 2/c 1'
_atom_sites_solution_hydrogens geom
_atom_sites_solution_primary direct
_atom_sites_solution_secondary difmap
_audit_creation_method SHELXL-97
_cell_angle_alpha 90.00
_cell_angle_beta 116.129(10)
_cell_angle_gamma 90.00
_cell_formula_units_Z 4
_cell_length_a 28.906(2)
_cell_length_b 9.7641(5)
_cell_length_c 23.958(2)
_cell_measurement_temperature 123(2)
_cell_volume 6070.9(9)
_computing_structure_refinement 'SHELXL-97 (Sheldrick, 1997)'
_computing_structure_solution 'SHELXS-97 (Sheldrick, 1990)'
_diffrn_ambient_temperature 123(2)
_diffrn_measured_fraction_theta_full 0.999
_diffrn_measured_fraction_theta_max 0.999
_diffrn_radiation_monochromator graphite
_diffrn_radiation_source 'fine-focus sealed tube'
_diffrn_radiation_type MoK\a
_diffrn_radiation_wavelength 0.71073
_diffrn_reflns_av_R_equivalents 0.0644
_diffrn_reflns_av_sigmaI/netI 0.0891
_diffrn_reflns_limit_h_max 29
_diffrn_reflns_limit_h_min -34
_diffrn_reflns_limit_k_max 9
_diffrn_reflns_limit_k_min -11
_diffrn_reflns_limit_l_max 28
_diffrn_reflns_limit_l_min -28
_diffrn_reflns_number 18415
_diffrn_reflns_theta_full 25.20
_diffrn_reflns_theta_max 25.20
_diffrn_reflns_theta_min 2.94
_exptl_absorpt_coefficient_mu 0.131
_exptl_absorpt_correction_T_max 0.992
_exptl_absorpt_correction_T_min 0.980
_exptl_absorpt_correction_type multi-scan
_exptl_absorpt_process_details 'SCALE3 ABSPACK'
_exptl_crystal_colour colorless
_exptl_crystal_density_diffrn 1.181
_exptl_crystal_description block
_exptl_crystal_F_000 2304
_exptl_crystal_size_max 0.15
_exptl_crystal_size_mid 0.11
_exptl_crystal_size_min 0.06
_refine_diff_density_max 0.596
_refine_diff_density_min -0.309
_refine_diff_density_rms 0.050
_refine_ls_extinction_method none
_refine_ls_goodness_of_fit_ref 1.029
_refine_ls_hydrogen_treatment mixed
_refine_ls_matrix_type full
_refine_ls_number_parameters 362
_refine_ls_number_reflns 5464
_refine_ls_number_restraints 0
_refine_ls_restrained_S_all 1.029
_refine_ls_R_factor_all 0.0792
_refine_ls_R_factor_gt 0.0466
_refine_ls_shift/su_max 0.000
_refine_ls_shift/su_mean 0.000
_refine_ls_structure_factor_coef Fsqd
_refine_ls_weighting_details 'calc w=1/[\s^2^(Fo^2^)+(0.0353P)^2^+3.3341P] where P=(Fo^2^+2Fc^2^)/3'
_refine_ls_weighting_scheme calc
_refine_ls_wR_factor_gt 0.0961
_refine_ls_wR_factor_ref 0.1092
_reflns_number_gt 3963
_reflns_number_total 5464
_reflns_threshold_expression >2sigma(I)
_cod_data_source_file ic3022613_si_002_07.cif
_cod_data_source_block compound11
_cod_original_cell_volume 6070.8(8)
_cod_database_code 4331238

loop_
_symmetry_equiv_pos_as_xyz
'x, y, z'
'-x, y, -z+1/2'
'x+1/2, y+1/2, z'
'-x+1/2, y+1/2, -z+1/2'
'-x, -y, -z'
'x, -y, z-1/2'
'-x+1/2, -y+1/2, -z'
'x+1/2, -y+1/2, z-1/2'

loop_
_atom_site_label
_atom_site_type_symbol
_atom_site_fract_x
_atom_site_fract_y
_atom_site_fract_z
_atom_site_U_iso_or_equiv
_atom_site_adp_type
_atom_site_occupancy
_atom_site_symmetry_multiplicity
_atom_site_calc_flag
_atom_site_refinement_flags
Si1 Si 0.11808(2) 0.83974(6) 0.40498(3) 0.02221(17) Uani 1 1 d .
Al1 Al 0.21875(2) 0.65210(6) 0.46657(3) 0.02195(18) Uani 1 1 d .
N1 N 0.15355(6) 0.69063(15) 0.41093(8) 0.0180(4) Uani 1 1 d .
C1 C 0.13000(8) 0.58140(19) 0.36603(10) 0.0175(5) Uani 1 1 d .
C2 C 0.13452(8) 0.57714(19) 0.31005(10) 0.0193(5) Uani 1 1 d .
C3 C 0.11334(8) 0.4666(2) 0.26961(10) 0.0239(5) Uani 1 1 d .
H3 H 0.1167 0.4637 0.2319 0.029 Uiso 1 1 calc R
C4 C 0.08761(8) 0.3610(2) 0.28278(10) 0.0222(5) Uani 1 1 d .
C5 C 0.08202(8) 0.3690(2) 0.33718(10) 0.0220(5) Uani 1 1 d .
H5 H 0.0637 0.2986 0.3462 0.026 Uiso 1 1 calc R
C6 C 0.10243(8) 0.47695(19) 0.37919(10) 0.0186(5) Uani 1 1 d .
C7 C 0.06589(10) 0.2414(2) 0.23838(11) 0.0326(6) Uani 1 1 d .
H7A H 0.0525 0.1723 0.2571 0.049 Uiso 1 1 calc R
H7B H 0.0932 0.2008 0.2300 0.049 Uiso 1 1 calc R
H7C H 0.0380 0.2738 0.1994 0.049 Uiso 1 1 calc R
C8 C 0.16243(8) 0.6903(2) 0.29266(10) 0.0204(5) Uani 1 1 d .
H8 H 0.1663 0.7684 0.3214 0.024 Uiso 1 1 calc R
C9 C 0.13016(8) 0.7449(2) 0.22700(10) 0.0213(5) Uani 1 1 d .
C10 C 0.09651(9) 0.8539(2) 0.21784(11) 0.0249(5) Uani 1 1 d .
H10 H 0.0940 0.8937 0.2526 0.030 Uiso 1 1 calc R
C11 C 0.06671(9) 0.9051(2) 0.15883(11) 0.0285(6) Uani 1 1 d .
H11 H 0.0440 0.9796 0.1535 0.034 Uiso 1 1 calc R
C12 C 0.06978(9) 0.8488(2) 0.10785(11) 0.0311(6) Uani 1 1 d .
H12 H 0.0491 0.8838 0.0674 0.037 Uiso 1 1 calc R
C13 C 0.10322(9) 0.7409(2) 0.11607(11) 0.0314(6) Uani 1 1 d .
H13 H 0.1057 0.7017 0.0812 0.038 Uiso 1 1 calc R
C14 C 0.13316(9) 0.6898(2) 0.17525(11) 0.0273(6) Uani 1 1 d .
H14 H 0.1561 0.6159 0.1804 0.033 Uiso 1 1 calc R
C15 C 0.21704(8) 0.6519(2) 0.30350(10) 0.0220(5) Uani 1 1 d .
C16 C 0.24481(9) 0.7432(2) 0.28501(12) 0.0304(6) Uani 1 1 d .
H16 H 0.2290 0.8262 0.2649 0.037 Uiso 1 1 calc R
C17 C 0.29490(9) 0.7150(3) 0.29549(12) 0.0379(6) Uani 1 1 d .
H17 H 0.3131 0.7778 0.2821 0.045 Uiso 1 1 calc R
C18 C 0.31863(10) 0.5951(2) 0.32552(13) 0.0383(7) Uani 1 1 d .
H18 H 0.3531 0.5758 0.3330 0.046 Uiso 1 1 calc R
C19 C 0.29192(9) 0.5048(2) 0.34424(12) 0.0363(6) Uani 1 1 d .
H19 H 0.3081 0.4227 0.3650 0.044 Uiso 1 1 calc R
C20 C 0.24158(9) 0.5321(2) 0.33319(11) 0.0283(6) Uani 1 1 d .
H20 H 0.2235 0.4679 0.3461 0.034 Uiso 1 1 calc R
C21 C 0.09611(8) 0.4824(2) 0.43922(10) 0.0198(5) Uani 1 1 d .
H21 H 0.0903 0.5808 0.4459 0.024 Uiso 1 1 calc R
C22 C 0.14530(8) 0.43889(19) 0.49574(10) 0.0196(5) Uani 1 1 d .
C23 C 0.17300(9) 0.3232(2) 0.49463(11) 0.0257(5) Uani 1 1 d .
H23 H 0.1626 0.2730 0.4571 0.031 Uiso 1 1 calc R
C24 C 0.21550(9) 0.2801(2) 0.54754(12) 0.0308(6) Uani 1 1 d .
H24 H 0.2334 0.1995 0.5462 0.037 Uiso 1 1 calc R
C25 C 0.23197(9) 0.3535(2) 0.60217(11) 0.0311(6) Uani 1 1 d .
H25 H 0.2610 0.3236 0.6385 0.037 Uiso 1 1 calc R
C26 C 0.20581(9) 0.4709(2) 0.60351(11) 0.0293(6) Uani 1 1 d .
H26 H 0.2174 0.5231 0.6407 0.035 Uiso 1 1 calc R
C27 C 0.16277(8) 0.5128(2) 0.55092(11) 0.0239(5) Uani 1 1 d .
H27 H 0.1449 0.5932 0.5526 0.029 Uiso 1 1 calc R
C28 C 0.04897(8) 0.4044(2) 0.43560(10) 0.0214(5) Uani 1 1 d .
C29 C 0.04987(9) 0.2642(2) 0.44685(11) 0.0266(5) Uani 1 1 d .
H29 H 0.0809 0.2144 0.4580 0.032 Uiso 1 1 calc R
C30 C 0.00613(9) 0.1962(2) 0.44196(11) 0.0316(6) Uani 1 1 d .
H30 H 0.0073 0.1002 0.4489 0.038 Uiso 1 1 calc R
C31 C -0.03903(10) 0.2666(2) 0.42709(11) 0.0345(6) Uani 1 1 d .
H31 H -0.0688 0.2200 0.4244 0.041 Uiso 1 1 calc R
C32 C -0.04055(9) 0.4056(3) 0.41621(12) 0.0352(6) Uani 1 1 d .
H32 H -0.0715 0.4551 0.4060 0.042 Uiso 1 1 calc R
C33 C 0.00296(9) 0.4738(2) 0.42014(11) 0.0285(6) Uani 1 1 d .
H33 H 0.0012 0.5695 0.4121 0.034 Uiso 1 1 calc R
C34 C 0.11517(11) 0.8760(2) 0.47997(12) 0.0404(7) Uani 1 1 d .
H34A H 0.0938 0.8066 0.4870 0.061 Uiso 1 1 calc R
H34B H 0.1001 0.9668 0.4781 0.061 Uiso 1 1 calc R
H34C H 0.1501 0.8735 0.5141 0.061 Uiso 1 1 calc R
C35 C 0.05164(9) 0.8168(2) 0.34196(12) 0.0338(6) Uani 1 1 d .
H35A H 0.0534 0.7806 0.3048 0.051 Uiso 1 1 calc R
H35B H 0.0338 0.9053 0.3322 0.051 Uiso 1 1 calc R
H35C H 0.0328 0.7524 0.3557 0.051 Uiso 1 1 calc R
C36 C 0.14882(9) 0.9935(2) 0.38881(11) 0.0284(6) Uani 1 1 d .
H36A H 0.1817 1.0124 0.4249 0.043 Uiso 1 1 calc R
H36B H 0.1260 1.0727 0.3808 0.043 Uiso 1 1 calc R
H36C H 0.1549 0.9760 0.3523 0.043 Uiso 1 1 calc R
H1 H 0.2380(8) 0.721(2) 0.5367(11) 0.034 Uiso 1 1 d .
H2 H 0.2435(8) 0.517(2) 0.4708(11) 0.034 Uiso 1 1 d .

loop_
_atom_site_aniso_label
_atom_site_aniso_U_11
_atom_site_aniso_U_22
_atom_site_aniso_U_33
_atom_site_aniso_U_23
_atom_site_aniso_U_13
_atom_site_aniso_U_12
Si1 0.0240(4) 0.0205(3) 0.0223(4) 0.0013(3) 0.0104(3) 0.0033(2)
Al1 0.0201(4) 0.0191(3) 0.0221(4) -0.0011(3) 0.0052(3) -0.0004(2)
N1 0.0193(10) 0.0174(9) 0.0163(10) -0.0017(7) 0.0069(8) -0.0018(7)
C1 0.0163(11) 0.0181(11) 0.0153(12) -0.0007(9) 0.0044(9) 0.0012(8)
C2 0.0172(12) 0.0196(11) 0.0186(13) 0.0015(9) 0.0055(10) 0.0022(8)
C3 0.0287(13) 0.0261(12) 0.0170(13) -0.0003(9) 0.0101(11) 0.0007(9)
C4 0.0246(13) 0.0214(11) 0.0170(13) -0.0009(9) 0.0060(10) 0.0000(9)
C5 0.0232(13) 0.0199(11) 0.0204(13) 0.0014(9) 0.0074(10) -0.0033(8)
C6 0.0174(12) 0.0190(11) 0.0170(12) 0.0018(9) 0.0054(10) 0.0025(8)
C7 0.0458(16) 0.0265(12) 0.0245(15) -0.0055(10) 0.0146(12) -0.0075(10)
C8 0.0243(13) 0.0191(11) 0.0177(13) -0.0014(9) 0.0092(10) -0.0012(8)
C9 0.0225(12) 0.0228(11) 0.0200(13) 0.0006(9) 0.0107(10) -0.0040(9)
C10 0.0287(14) 0.0246(12) 0.0232(14) 0.0001(10) 0.0131(11) -0.0004(9)
C11 0.0290(14) 0.0263(12) 0.0283(15) 0.0027(10) 0.0107(12) 0.0031(10)
C12 0.0340(15) 0.0301(13) 0.0217(14) 0.0037(10) 0.0054(12) -0.0004(10)
C13 0.0427(15) 0.0300(13) 0.0206(14) -0.0012(10) 0.0130(12) -0.0007(10)
C14 0.0329(14) 0.0249(12) 0.0242(14) -0.0007(10) 0.0126(12) 0.0023(9)
C15 0.0268(13) 0.0231(11) 0.0157(13) -0.0049(9) 0.0091(10) -0.0018(9)
C16 0.0307(14) 0.0286(12) 0.0324(15) -0.0003(10) 0.0143(12) -0.0009(10)
C17 0.0297(15) 0.0456(15) 0.0425(18) -0.0039(13) 0.0197(13) -0.0076(11)
C18 0.0243(14) 0.0472(15) 0.0442(18) -0.0091(13) 0.0159(13) 0.0022(11)
C19 0.0322(15) 0.0339(13) 0.0412(17) -0.0049(12) 0.0148(13) 0.0070(11)
C20 0.0288(14) 0.0275(12) 0.0287(15) -0.0021(10) 0.0127(12) 0.0009(10)
C21 0.0234(12) 0.0170(11) 0.0188(13) -0.0009(9) 0.0090(10) -0.0016(8)
C22 0.0239(12) 0.0192(11) 0.0177(12) 0.0003(9) 0.0110(10) -0.0048(8)
C23 0.0315(14) 0.0245(12) 0.0220(14) -0.0013(10) 0.0126(11) 0.0006(9)
C24 0.0326(15) 0.0282(13) 0.0337(16) 0.0059(11) 0.0163(12) 0.0058(10)
C25 0.0275(14) 0.0351(14) 0.0251(15) 0.0084(11) 0.0065(11) -0.0030(10)
C26 0.0308(14) 0.0346(13) 0.0188(14) -0.0025(10) 0.0077(11) -0.0099(10)
C27 0.0285(13) 0.0228(11) 0.0224(13) -0.0013(9) 0.0130(11) -0.0037(9)
C28 0.0278(13) 0.0250(12) 0.0113(12) -0.0019(9) 0.0085(10) -0.0056(9)
C29 0.0272(13) 0.0271(12) 0.0211(14) 0.0013(10) 0.0065(11) -0.0041(9)
C30 0.0388(16) 0.0322(13) 0.0176(14) 0.0008(10) 0.0069(12) -0.0139(11)
C31 0.0326(15) 0.0495(16) 0.0202(14) -0.0034(11) 0.0106(12) -0.0185(12)
C32 0.0241(14) 0.0520(16) 0.0306(16) -0.0023(12) 0.0131(12) -0.0025(11)
C33 0.0289(14) 0.0322(13) 0.0261(14) 0.0011(10) 0.0138(12) 0.0000(10)
C34 0.0616(19) 0.0286(13) 0.0400(17) 0.0034(11) 0.0308(15) 0.0134(12)
C35 0.0236(13) 0.0325(13) 0.0419(17) 0.0091(11) 0.0112(12) 0.0049(10)
C36 0.0312(14) 0.0223(12) 0.0260(14) -0.0014(10) 0.0075(11) 0.0025(9)

loop_
_atom_type_symbol
_atom_type_description
_atom_type_scat_dispersion_real
_atom_type_scat_dispersion_imag
_atom_type_scat_source
C C 0.0033 0.0016 'International Tables Vol C Tables 4.2.6.8 and 6.1.1.4'
H H 0.0000 0.0000 'International Tables Vol C Tables 4.2.6.8 and 6.1.1.4'
N N 0.0061 0.0033 'International Tables Vol C Tables 4.2.6.8 and 6.1.1.4'
Al Al 0.0645 0.0514 'International Tables Vol C Tables 4.2.6.8 and 6.1.1.4'
Si Si 0.0817 0.0704 'International Tables Vol C Tables 4.2.6.8 and 6.1.1.4'

loop_
_geom_angle_atom_site_label_1
_geom_angle_atom_site_label_2
_geom_angle_atom_site_label_3
_geom_angle
N1 Si1 C35 108.91(9)
N1 Si1 C34 110.61(10)
C35 Si1 C34 109.60(13)
N1 Si1 C36 111.72(9)
C35 Si1 C36 110.07(11)
C34 Si1 C36 105.89(11)
N1 Al1 H1 116.0(7)
N1 Al1 H2 123.4(8)
H1 Al1 H2 110.7(11)
C1 N1 Si1 118.92(13)
C1 N1 Al1 112.95(12)
Si1 N1 Al1 128.11(10)
C2 C1 C6 119.39(18)
C2 C1 N1 121.22(18)
C6 C1 N1 119.39(19)
C3 C2 C1 119.21(19)
C3 C2 C8 119.4(2)
C1 C2 C8 121.37(18)
C4 C3 C2 122.1(2)
C4 C3 H3 119.0
C2 C3 H3 119.0
C5 C4 C3 117.97(19)
C5 C4 C7 121.33(19)
C3 C4 C7 120.7(2)
C4 C5 C6 122.3(2)
C4 C5 H5 118.9
C6 C5 H5 118.9
C5 C6 C1 119.0(2)
C5 C6 C21 121.14(18)
C1 C6 C21 119.85(17)
C4 C7 H7A 109.5
C4 C7 H7B 109.5
H7A C7 H7B 109.5
C4 C7 H7C 109.5
H7A C7 H7C 109.5
H7B C7 H7C 109.5
C9 C8 C15 112.13(18)
C9 C8 C2 112.08(17)
C15 C8 C2 113.91(16)
C9 C8 H8 106.0
C15 C8 H8 106.0
C2 C8 H8 106.0
C14 C9 C10 118.0(2)
C14 C9 C8 122.28(19)
C10 C9 C8 119.7(2)
C11 C10 C9 120.9(2)
C11 C10 H10 119.5
C9 C10 H10 119.5
C12 C11 C10 120.5(2)
C12 C11 H11 119.8
C10 C11 H11 119.8
C11 C12 C13 119.4(2)
C11 C12 H12 120.3
C13 C12 H12 120.3
C12 C13 C14 120.1(2)
C12 C13 H13 120.0
C14 C13 H13 120.0
C13 C14 C9 121.1(2)
C13 C14 H14 119.4
C9 C14 H14 119.4
C20 C15 C16 117.7(2)
C20 C15 C8 123.3(2)
C16 C15 C8 118.97(19)
C17 C16 C15 121.1(2)
C17 C16 H16 119.4
C15 C16 H16 119.4
C16 C17 C18 120.1(2)
C16 C17 H17 120.0
C18 C17 H17 120.0
C19 C18 C17 119.4(2)
C19 C18 H18 120.3
C17 C18 H18 120.3
C18 C19 C20 120.6(2)
C18 C19 H19 119.7
C20 C19 H19 119.7
C19 C20 C15 121.0(2)
C19 C20 H20 119.5
C15 C20 H20 119.5
C6 C21 C22 111.93(17)
C6 C21 C28 113.68(17)
C22 C21 C28 111.67(17)
C6 C21 H21 106.3
C22 C21 H21 106.3
C28 C21 H21 106.3
C27 C22 C23 117.9(2)
C27 C22 C21 120.25(19)
C23 C22 C21 121.80(19)
C24 C23 C22 121.0(2)
C24 C23 H23 119.5
C22 C23 H23 119.5
C25 C24 C23 120.4(2)
C25 C24 H24 119.8
C23 C24 H24 119.8
C24 C25 C26 119.3(2)
C24 C25 H25 120.4
C26 C25 H25 120.4
C25 C26 C27 120.4(2)
C25 C26 H26 119.8
C27 C26 H26 119.8
C26 C27 C22 121.0(2)
C26 C27 H27 119.5
C22 C27 H27 119.5
C33 C28 C29 117.7(2)
C33 C28 C21 119.72(18)
C29 C28 C21 122.56(19)
C30 C29 C28 121.0(2)
C30 C29 H29 119.5
C28 C29 H29 119.5
C31 C30 C29 120.6(2)
C31 C30 H30 119.7
C29 C30 H30 119.7
C30 C31 C32 119.2(2)
C30 C31 H31 120.4
C32 C31 H31 120.4
C31 C32 C33 120.4(2)
C31 C32 H32 119.8
C33 C32 H32 119.8
C32 C33 C28 121.0(2)
C32 C33 H33 119.5
C28 C33 H33 119.5
Si1 C34 H34A 109.5
Si1 C34 H34B 109.5
H34A C34 H34B 109.5
Si1 C34 H34C 109.5
H34A C34 H34C 109.5
H34B C34 H34C 109.5
Si1 C35 H35A 109.5
Si1 C35 H35B 109.5
H35A C35 H35B 109.5
Si1 C35 H35C 109.5
H35A C35 H35C 109.5
H35B C35 H35C 109.5
Si1 C36 H36A 109.5
Si1 C36 H36B 109.5
H36A C36 H36B 109.5
Si1 C36 H36C 109.5
H36A C36 H36C 109.5
H36B C36 H36C 109.5

loop_
_geom_bond_atom_site_label_1
_geom_bond_atom_site_label_2
_geom_bond_distance
Si1 N1 1.7499(17)
Si1 C35 1.861(2)
Si1 C34 1.869(3)
Si1 C36 1.870(2)
Al1 N1 1.8050(18)
Al1 H1 1.66(2)
Al1 H2 1.48(2)
N1 C1 1.454(3)
C1 C2 1.404(3)
C1 C6 1.413(3)
C2 C3 1.399(3)
C2 C8 1.530(3)
C3 C4 1.387(3)
C3 H3 0.9500
C4 C5 1.384(3)
C4 C7 1.517(3)
C5 C6 1.396(3)
C5 H5 0.9500
C6 C21 1.528(3)
C7 H7A 0.9800
C7 H7B 0.9800
C7 H7C 0.9800
C8 C9 1.529(3)
C8 C15 1.529(3)
C8 H8 1.0000
C9 C14 1.389(3)
C9 C10 1.393(3)
C10 C11 1.385(3)
C10 H10 0.9500
C11 C12 1.377(3)
C11 H11 0.9500
C12 C13 1.384(3)
C12 H12 0.9500
C13 C14 1.388(3)
C13 H13 0.9500
C14 H14 0.9500
C15 C20 1.391(3)
C15 C16 1.396(3)
C16 C17 1.384(3)
C16 H16 0.9500
C17 C18 1.387(3)
C17 H17 0.9500
C18 C19 1.371(4)
C18 H18 0.9500
C19 C20 1.385(3)
C19 H19 0.9500
C20 H20 0.9500
C21 C22 1.530(3)
C21 C28 1.530(3)
C21 H21 1.0000
C22 C27 1.391(3)
C22 C23 1.392(3)
C23 C24 1.386(3)
C23 H23 0.9500
C24 C25 1.380(3)
C24 H24 0.9500
C25 C26 1.381(3)
C25 H25 0.9500
C26 C27 1.386(3)
C26 H26 0.9500
C27 H27 0.9500
C28 C33 1.390(3)
C28 C29 1.393(3)
C29 C30 1.386(3)
C29 H29 0.9500
C30 C31 1.377(3)
C30 H30 0.9500
C31 C32 1.379(3)
C31 H31 0.9500
C32 C33 1.389(3)
C32 H32 0.9500
C33 H33 0.9500
C34 H34A 0.9800
C34 H34B 0.9800
C34 H34C 0.9800
C35 H35A 0.9800
C35 H35B 0.9800
C35 H35C 0.9800
C36 H36A 0.9800
C36 H36B 0.9800
C36 H36C 0.9800
